data_7017360
loop_
_publ_author_name
'Botana, Luis'
'Ruiz, Jos\'e'
'Seco, Jos\'e Manuel'
'Mota, Antonio J.'
'Rodr\'iguez-Di\'eguez, Antonio'
'Sillanp\"a\"a, Reijo'
'Colacio, Enrique'

_publ_section_title
;
 Influence of the anions on the structure and magnetic properties of a
 series of bis(\m-diphenoxo)-bridged linear trinuclear copper(II)
 complexes: an experimental and theoretical study.
;
_journal_issue 46
_journal_name_full 'Dalton transactions (Cambridge, England : 2003)'
_journal_page_first 12462
_journal_page_last 12471
_journal_paper_doi 10.1039/c1dt11158b
_journal_volume 40
_journal_year 2011
_chemical_formula_sum 'C46 H72 Cl2 Cu3 N4 O20'
_chemical_formula_weight 1262.60
_chemical_name_systematic
;
?
;
_space_group_IT_number 14
_symmetry_cell_setting monoclinic
_symmetry_space_group_name_Hall '-P 2yn'
_symmetry_space_group_name_H-M 'P 1 21/n 1'
_atom_sites_solution_hydrogens geom
_atom_sites_solution_primary direct
_atom_sites_solution_secondary difmap
_audit_creation_method SHELXL-97
_cell_angle_alpha 90.000(5)
_cell_angle_beta 106.515(5)
_cell_angle_gamma 90.000(5)
_cell_formula_units_Z 2
_cell_length_a 10.541(5)
_cell_length_b 17.593(5)
_cell_length_c 15.446(5)
_cell_measurement_reflns_used 5978
_cell_measurement_temperature 293(2)
_cell_measurement_theta_max 24.76
_cell_measurement_theta_min 2.31
_cell_volume 2746.3(18)
_computing_cell_refinement 'Bruker smart'
_computing_data_collection 'Bruker smart'
_computing_data_reduction 'Bruker smart'
_computing_molecular_graphics 'Bruker SHELXTL'
_computing_publication_material 'SHELXL-97 (Sheldrick, 1997)'
_computing_structure_refinement 'SHELXL-97 (Sheldrick, 1997)'
_computing_structure_solution 'SHELXL-97 (Sheldrick, 1990)'
_diffrn_ambient_temperature 293(2)
_diffrn_measured_fraction_theta_full 0.993
_diffrn_measured_fraction_theta_max 0.993
_diffrn_measurement_device_type 'Bruker Axs APEX automatic diffractometer'
_diffrn_measurement_method 'phi and omega scans'
_diffrn_radiation_monochromator graphite
_diffrn_radiation_source 'fine-focus sealed tube'
_diffrn_radiation_type MoK\a
_diffrn_radiation_wavelength 0.71069
_diffrn_reflns_av_R_equivalents 0.1428
_diffrn_reflns_av_sigmaI/netI 0.1028
_diffrn_reflns_limit_h_max 11
_diffrn_reflns_limit_h_min -11
_diffrn_reflns_limit_k_max 19
_diffrn_reflns_limit_k_min -19
_diffrn_reflns_limit_l_max 17
_diffrn_reflns_limit_l_min -17
_diffrn_reflns_number 22991
_diffrn_reflns_theta_full 23.35
_diffrn_reflns_theta_max 23.35
_diffrn_reflns_theta_min 1.80
_exptl_absorpt_coefficient_mu 1.325
_exptl_absorpt_correction_T_max 0.7457
_exptl_absorpt_correction_T_min 0.6266
_exptl_absorpt_correction_type empirical
_exptl_absorpt_process_details Empirical
_exptl_crystal_colour brown
_exptl_crystal_density_diffrn 1.527
_exptl_crystal_density_method 'not measured'
_exptl_crystal_description prismatic
_exptl_crystal_F_000 1314
_exptl_crystal_size_max 0.24
_exptl_crystal_size_mid 0.18
_exptl_crystal_size_min 0.18
_refine_diff_density_max 0.666
_refine_diff_density_min -0.346
_refine_diff_density_rms 0.086
_refine_ls_extinction_method none
_refine_ls_goodness_of_fit_ref 0.998
_refine_ls_hydrogen_treatment mixed
_refine_ls_matrix_type full
_refine_ls_number_parameters 359
_refine_ls_number_reflns 3970
_refine_ls_number_restraints 1
_refine_ls_restrained_S_all 0.998
_refine_ls_R_factor_all 0.1424
_refine_ls_R_factor_gt 0.0647
_refine_ls_shift/su_max 0.000
_refine_ls_shift/su_mean 0.000
_refine_ls_structure_factor_coef Fsqd
_refine_ls_weighting_details 'calc w=1/[\s^2^(Fo^2^)+(0.0737P)^2^+0.0000P] where P=(Fo^2^+2Fc^2^)/3'
_refine_ls_weighting_scheme calc
_refine_ls_wR_factor_gt 0.1419
_refine_ls_wR_factor_ref 0.1837
_reflns_number_gt 2002
_reflns_number_total 3970
_reflns_threshold_expression >2sigma(I)
_cod_data_source_file c1dt11158b.txt
_cod_data_source_block compound2
_cod_depositor_comments
;
The following automatic conversions were performed:

'_symmetry_cell_setting' value 'Monoclinic' changed to 'monoclinic'
according to /home/saulius/struct/CIF-dictionaries/cif_core.dic
dictionary named 'cif_core.dic' version 2.4.1 from
2010-06-29.

'_exptl_absorpt_correction_type' value 'Empirical'
changed to 'empirical' according to
/home/saulius/struct/CIF-dictionaries/cif_core.dic dictionary named
'cif_core.dic' version 2.4.1 from 2010-06-29.

Automatic conversion script
Id: cif_fix_values 1715 2011-07-08 13:25:40Z adriana 
;
_cod_original_sg_symbol_H-M P21/n
_cod_database_code 7017360

loop_
_symmetry_equiv_pos_as_xyz
'x, y, z'
'-x+1/2, y+1/2, -z+1/2'
'-x, -y, -z'
'x-1/2, -y-1/2, z-1/2'

loop_
_atom_site_label
_atom_site_type_symbol
_atom_site_fract_x
_atom_site_fract_y
_atom_site_fract_z
_atom_site_U_iso_or_equiv
_atom_site_adp_type
_atom_site_occupancy
_atom_site_symmetry_multiplicity
_atom_site_calc_flag
_atom_site_refinement_flags
Cu1 Cu 0.5000 1.0000 0.0000 0.0441(4) Uani 1 2 d S
Cu2 Cu 0.66611(9) 0.99910(5) 0.18685(6) 0.0467(3) Uani 1 1 d .
C1A C 0.4737(8) 0.8765(5) 0.1341(5) 0.047(2) Uani 1 1 d .
C2A C 0.4521(9) 0.8052(5) 0.0911(6) 0.056(2) Uani 1 1 d .
C3A C 0.3809(8) 0.7500(5) 0.1211(6) 0.058(2) Uani 1 1 d .
H3A H 0.3668 0.7033 0.0916 0.069 Uiso 1 1 calc R
C4A C 0.3307(9) 0.7615(5) 0.1923(6) 0.064(3) Uani 1 1 d .
C5A C 0.3550(8) 0.8306(5) 0.2371(6) 0.058(2) Uani 1 1 d .
H5A H 0.3238 0.8388 0.2869 0.069 Uiso 1 1 calc R
C6A C 0.4253(8) 0.8883(5) 0.2089(5) 0.053(2) Uani 1 1 d .
C7A C 0.4460(9) 0.9649(5) 0.2543(6) 0.061(2) Uani 1 1 d .
H7A1 H 0.3998 1.0030 0.2114 0.073 Uiso 1 1 calc R
H7A2 H 0.4066 0.9644 0.3039 0.073 Uiso 1 1 calc R
C8A C 0.5892(11) 1.0679(6) 0.3232(8) 0.103(4) Uani 1 1 d .
H8A1 H 0.5177 1.0964 0.2828 0.123 Uiso 1 1 calc R
H8A2 H 0.5740 1.0674 0.3823 0.123 Uiso 1 1 calc R
C9A C 0.7074(13) 1.1046(5) 0.3296(7) 0.101(4) Uani 1 1 d .
H9A1 H 0.7726 1.0879 0.3842 0.121 Uiso 1 1 calc R
H9A2 H 0.6947 1.1588 0.3352 0.121 Uiso 1 1 calc R
C10A C 0.7260(8) 1.1563(4) 0.1858(5) 0.055(2) Uani 1 1 d .
H10A H 0.6308 1.1581 0.1596 0.066 Uiso 1 1 calc R
H10B H 0.7532 1.2038 0.2177 0.066 Uiso 1 1 calc R
C11A C 0.7910(8) 1.1490(5) 0.1120(5) 0.052(2) Uani 1 1 d .
C12A C 0.8766(9) 1.2039(5) 0.0969(6) 0.065(3) Uani 1 1 d .
H12A H 0.8952 1.2464 0.1341 0.078 Uiso 1 1 calc R
C13A C 0.9345(9) 1.1970(5) 0.0283(6) 0.063(3) Uani 1 1 d .
C14A C 0.9087(8) 1.1329(5) -0.0257(6) 0.060(2) Uani 1 1 d .
H14A H 0.9485 1.1275 -0.0719 0.072 Uiso 1 1 calc R
C15A C 0.8257(8) 1.0774(5) -0.0121(5) 0.049(2) Uani 1 1 d .
C16A C 0.7609(8) 1.0851(5) 0.0548(5) 0.049(2) Uani 1 1 d .
C17A C 0.2524(10) 0.7021(5) 0.2256(6) 0.091(3) Uani 1 1 d .
H17A H 0.1596 0.7126 0.2018 0.137 Uiso 1 1 calc R
H17B H 0.2764 0.7033 0.2904 0.137 Uiso 1 1 calc R
H17C H 0.2714 0.6528 0.2058 0.137 Uiso 1 1 calc R
C18A C 1.0260(10) 1.2592(6) 0.0117(6) 0.112(4) Uani 1 1 d .
H18A H 1.1133 1.2388 0.0207 0.168 Uiso 1 1 calc R
H18B H 1.0293 1.3003 0.0531 0.168 Uiso 1 1 calc R
H18C H 0.9929 1.2774 -0.0491 0.168 Uiso 1 1 calc R
C21A C 0.4912(9) 0.7238(5) -0.0222(6) 0.076(3) Uani 1 1 d .
H21A H 0.5349 0.6858 0.0206 0.114 Uiso 1 1 calc R
H21B H 0.5298 0.7252 -0.0714 0.114 Uiso 1 1 calc R
H21C H 0.3989 0.7116 -0.0447 0.114 Uiso 1 1 calc R
C31A C 0.6543(10) 0.9334(6) 0.3623(6) 0.106(4) Uani 1 1 d .
H31A H 0.6110 0.9338 0.4092 0.159 Uiso 1 1 calc R
H31B H 0.7449 0.9487 0.3868 0.159 Uiso 1 1 calc R
H31C H 0.6512 0.8831 0.3377 0.159 Uiso 1 1 calc R
C32A C 0.9042(10) 1.0839(5) 0.2864(6) 0.087(3) Uani 1 1 d .
H32A H 0.9416 1.1310 0.3131 0.130 Uiso 1 1 calc R
H32B H 0.9397 1.0713 0.2374 0.130 Uiso 1 1 calc R
H32C H 0.9255 1.0443 0.3310 0.130 Uiso 1 1 calc R
C41A C 0.8709(8) 0.9987(4) -0.1263(6) 0.062(2) Uani 1 1 d .
H41A H 0.8479 1.0384 -0.1706 0.093 Uiso 1 1 calc R
H41B H 0.8459 0.9504 -0.1550 0.093 Uiso 1 1 calc R
H41C H 0.9646 0.9994 -0.0980 0.093 Uiso 1 1 calc R
N1A N 0.5858(7) 0.9874(4) 0.2893(4) 0.060(2) Uani 1 1 d .
N2A N 0.7603(8) 1.0915(4) 0.2521(4) 0.0541(19) Uani 1 1 d .
O1A O 0.5428(5) 0.9307(3) 0.1051(3) 0.0479(14) Uani 1 1 d .
O1M O 0.8331(8) 0.9135(4) 0.2245(6) 0.102(3) Uani 1 1 d .
C1M C 0.8342(10) 0.8491(6) 0.1756(8) 0.105(4) Uani 1 1 d .
H1M1 H 0.7475 0.8268 0.1586 0.158 Uiso 1 1 calc R
H1M2 H 0.8965 0.8136 0.2114 0.158 Uiso 1 1 calc R
H1M3 H 0.8594 0.8616 0.1222 0.158 Uiso 1 1 calc R
O2A O 0.5059(6) 0.7957(3) 0.0207(4) 0.0615(16) Uani 1 1 d .
O1W O 0.3999(9) 1.0987(5) 0.0814(5) 0.077(2) Uani 1 1 d D
O2B O 0.0853(8) 0.9591(5) 0.4543(5) 0.132(3) Uani 1 1 d .
O3A O 0.6796(5) 1.0299(3) 0.0682(3) 0.0496(14) Uani 1 1 d .
O3B O 0.0993(8) 0.9097(5) 0.3215(5) 0.139(3) Uani 1 1 d .
O4A O 0.8030(5) 1.0103(3) -0.0599(4) 0.0567(15) Uani 1 1 d .
O4B O 0.2781(8) 0.9033(5) 0.4459(5) 0.142(3) Uani 1 1 d .
O5B O 0.2096(9) 1.0174(5) 0.3778(7) 0.165(4) Uani 1 1 d .
Cl1B Cl 0.1693(3) 0.94859(19) 0.40127(17) 0.0798(8) Uani 1 1 d .
H11W H 0.407(10) 1.130(4) 0.038(5) 0.12(5) Uiso 1 1 d D
H1M H 0.908(9) 0.913(5) 0.261(6) 0.08(4) Uiso 1 1 d .
H12W H 0.328(8) 1.087(5) 0.068(6) 0.07(4) Uiso 1 1 d .

loop_
_atom_site_aniso_label
_atom_site_aniso_U_11
_atom_site_aniso_U_22
_atom_site_aniso_U_33
_atom_site_aniso_U_23
_atom_site_aniso_U_13
_atom_site_aniso_U_12
Cu1 0.0469(8) 0.0458(8) 0.0369(8) -0.0007(7) 0.0077(6) -0.0034(8)
Cu2 0.0526(6) 0.0461(6) 0.0385(6) -0.0036(5) 0.0080(5) -0.0020(5)
C1A 0.044(5) 0.047(6) 0.046(5) 0.008(4) 0.007(4) 0.003(4)
C2A 0.069(7) 0.043(6) 0.056(6) 0.011(5) 0.013(5) 0.000(5)
C3A 0.070(6) 0.041(5) 0.058(6) 0.002(5) 0.011(5) 0.001(5)
C4A 0.070(7) 0.060(7) 0.057(6) 0.012(5) 0.013(5) -0.006(5)
C5A 0.061(6) 0.065(6) 0.053(6) 0.011(5) 0.026(5) 0.001(5)
C6A 0.056(6) 0.057(6) 0.043(5) 0.011(5) 0.010(5) -0.003(5)
C7A 0.073(7) 0.059(6) 0.055(6) -0.001(5) 0.027(5) -0.012(5)
C8A 0.099(9) 0.107(10) 0.122(10) -0.067(8) 0.064(8) -0.040(8)
C9A 0.179(13) 0.058(7) 0.089(8) -0.020(6) 0.076(9) -0.018(8)
C10A 0.069(6) 0.042(5) 0.049(6) -0.013(4) 0.008(5) -0.006(5)
C11A 0.047(5) 0.062(6) 0.049(6) 0.001(5) 0.016(5) 0.003(5)
C12A 0.080(7) 0.062(6) 0.048(6) -0.011(5) 0.011(5) -0.013(5)
C13A 0.068(7) 0.065(7) 0.055(6) -0.002(5) 0.017(5) -0.022(5)
C14A 0.056(6) 0.070(7) 0.055(6) -0.002(5) 0.017(5) -0.012(5)
C15A 0.039(5) 0.063(6) 0.041(5) 0.000(5) 0.006(4) 0.000(5)
C16A 0.041(5) 0.053(6) 0.051(6) -0.001(5) 0.011(5) -0.003(4)
C17A 0.100(8) 0.079(7) 0.101(8) 0.018(6) 0.038(7) -0.026(6)
C18A 0.150(11) 0.104(9) 0.099(9) -0.017(7) 0.063(8) -0.056(8)
C21A 0.103(8) 0.056(6) 0.075(7) -0.011(5) 0.034(6) 0.004(6)
C31A 0.088(8) 0.145(11) 0.069(7) 0.046(7) -0.004(6) -0.025(8)
C32A 0.087(8) 0.083(8) 0.061(7) 0.005(5) -0.025(6) -0.013(6)
C41A 0.062(6) 0.064(6) 0.060(6) -0.002(5) 0.020(5) -0.002(5)
N1A 0.070(5) 0.075(6) 0.032(4) -0.008(4) 0.009(4) -0.011(4)
N2A 0.079(6) 0.051(4) 0.033(4) -0.006(4) 0.017(4) -0.010(4)
O1A 0.049(3) 0.052(4) 0.039(3) -0.003(3) 0.006(3) -0.006(3)
O1M 0.078(6) 0.087(6) 0.115(7) -0.029(5) -0.014(5) 0.032(5)
C1M 0.094(9) 0.068(8) 0.153(11) -0.022(8) 0.035(8) 0.002(7)
O2A 0.079(4) 0.043(4) 0.067(4) -0.010(3) 0.028(4) -0.005(3)
O1W 0.085(7) 0.089(6) 0.059(5) -0.004(4) 0.024(5) -0.017(5)
O2B 0.132(7) 0.185(8) 0.104(6) 0.045(6) 0.075(6) 0.072(6)
O3A 0.045(3) 0.062(4) 0.039(3) -0.008(3) 0.009(3) -0.012(3)
O3B 0.105(7) 0.213(10) 0.081(6) -0.042(6) -0.003(5) 0.017(6)
O4A 0.059(4) 0.068(4) 0.047(4) -0.011(3) 0.022(3) -0.008(3)
O4B 0.120(7) 0.191(9) 0.095(6) -0.005(6) -0.001(5) 0.092(6)
O5B 0.154(9) 0.131(8) 0.216(11) 0.064(7) 0.064(8) -0.024(6)
Cl1B 0.0744(19) 0.113(2) 0.0538(16) 0.0107(16) 0.0208(15) 0.0216(18)

loop_
_atom_type_symbol
_atom_type_description
_atom_type_scat_dispersion_real
_atom_type_scat_dispersion_imag
_atom_type_scat_source
C C 0.0033 0.0016 'International Tables Vol C Tables 4.2.6.8 and 6.1.1.4'
H H 0.0000 0.0000 'International Tables Vol C Tables 4.2.6.8 and 6.1.1.4'
N N 0.0061 0.0033 'International Tables Vol C Tables 4.2.6.8 and 6.1.1.4'
O O 0.0106 0.0060 'International Tables Vol C Tables 4.2.6.8 and 6.1.1.4'
Cl Cl 0.1484 0.1585 'International Tables Vol C Tables 4.2.6.8 and 6.1.1.4'
Cu Cu 0.3201 1.2651 'International Tables Vol C Tables 4.2.6.8 and 6.1.1.4'

loop_
_geom_angle_atom_site_label_1
_geom_angle_atom_site_label_2
_geom_angle_atom_site_label_3
_geom_angle
_geom_angle_site_symmetry_1
_geom_angle_site_symmetry_3
O3A Cu1 O3A 180.000(1) 3_675 .
O3A Cu1 O1A 76.3(2) 3_675 3_675
O3A Cu1 O1A 103.7(2) . 3_675
O3A Cu1 O1A 103.7(2) 3_675 .
O3A Cu1 O1A 76.3(2) . .
O1A Cu1 O1A 180.0(2) 3_675 .
O3A Cu1 Cu2 41.69(15) 3_675 3_675
O3A Cu1 Cu2 138.31(15) . 3_675
O1A Cu1 Cu2 41.62(14) 3_675 3_675
O1A Cu1 Cu2 138.38(14) . 3_675
O3A Cu1 Cu2 138.31(15) 3_675 .
O3A Cu1 Cu2 41.69(15) . .
O1A Cu1 Cu2 138.38(14) 3_675 .
O1A Cu1 Cu2 41.62(14) . .
Cu2 Cu1 Cu2 180.00(4) 3_675 .
O1A Cu2 O3A 77.1(2) . .
O1A Cu2 N1A 95.4(3) . .
O3A Cu2 N1A 158.0(3) . .
O1A Cu2 N2A 164.5(3) . .
O3A Cu2 N2A 95.1(2) . .
N1A Cu2 N2A 86.9(3) . .
O1A Cu2 O1M 94.7(3) . .
O3A Cu2 O1M 99.6(3) . .
N1A Cu2 O1M 101.6(3) . .
N2A Cu2 O1M 99.9(3) . .
O1A Cu2 Cu1 42.34(15) . .
O3A Cu2 Cu1 41.80(15) . .
N1A Cu2 Cu1 120.8(2) . .
N2A Cu2 Cu1 124.1(2) . .
O1M Cu2 Cu1 117.5(2) . .
O1A C1A C6A 121.7(7) . .
O1A C1A C2A 120.2(8) . .
C6A C1A C2A 118.1(8) . .
O2A C2A C3A 124.4(8) . .
O2A C2A C1A 115.7(8) . .
C3A C2A C1A 119.8(8) . .
C4A C3A C2A 122.5(9) . .
C3A C4A C5A 118.2(8) . .
C3A C4A C17A 123.2(9) . .
C5A C4A C17A 118.6(9) . .
C4A C5A C6A 121.4(8) . .
C5A C6A C1A 119.8(8) . .
C5A C6A C7A 121.7(8) . .
C1A C6A C7A 118.4(7) . .
N1A C7A C6A 114.2(7) . .
C9A C8A N1A 113.3(9) . .
C8A C9A N2A 114.2(9) . .
C11A C10A N2A 112.3(7) . .
C12A C11A C16A 119.5(8) . .
C12A C11A C10A 122.0(8) . .
C16A C11A C10A 118.5(8) . .
C13A C12A C11A 121.5(8) . .
C12A C13A C14A 119.0(8) . .
C12A C13A C18A 120.5(9) . .
C14A C13A C18A 120.5(8) . .
C15A C14A C13A 121.0(8) . .
C14A C15A O4A 123.6(8) . .
C14A C15A C16A 120.9(8) . .
O4A C15A C16A 115.6(8) . .
O3A C16A C15A 120.6(8) . .
O3A C16A C11A 121.2(7) . .
C15A C16A C11A 118.0(8) . .
C7A N1A C31A 109.0(7) . .
C7A N1A C8A 107.6(7) . .
C31A N1A C8A 112.1(8) . .
C7A N1A Cu2 109.9(5) . .
C31A N1A Cu2 116.0(6) . .
C8A N1A Cu2 101.8(6) . .
C32A N2A C9A 108.3(8) . .
C32A N2A C10A 109.8(7) . .
C9A N2A C10A 111.1(7) . .
C32A N2A Cu2 114.8(5) . .
C9A N2A Cu2 106.6(6) . .
C10A N2A Cu2 106.3(5) . .
C1A O1A Cu2 122.9(5) . .
C1A O1A Cu1 133.5(5) . .
Cu2 O1A Cu1 96.0(2) . .
C1M O1M Cu2 122.6(7) . .
C2A O2A C21A 117.7(7) . .
C16A O3A Cu2 124.2(5) . .
C16A O3A Cu1 132.0(5) . .
Cu2 O3A Cu1 96.5(2) . .
C15A O4A C41A 117.6(6) . .
O5B Cl1B O2B 109.8(6) . .
O5B Cl1B O4B 111.2(6) . .
O2B Cl1B O4B 110.9(5) . .
O5B Cl1B O3B 108.7(6) . .
O2B Cl1B O3B 108.5(6) . .
O4B Cl1B O3B 107.6(5) . .

loop_
_geom_bond_atom_site_label_1
_geom_bond_atom_site_label_2
_geom_bond_distance
_geom_bond_site_symmetry_2
Cu1 O3A 1.958(5) 3_675
Cu1 O3A 1.958(5) .
Cu1 O1A 1.977(5) 3_675
Cu1 O1A 1.977(5) .
Cu1 Cu2 2.9194(12) 3_675
Cu1 Cu2 2.9194(12) .
Cu2 O1A 1.950(5) .
Cu2 O3A 1.954(5) .
Cu2 N1A 2.006(7) .
Cu2 N2A 2.019(6) .
Cu2 O1M 2.263(7) .
C1A O1A 1.350(8) .
C1A C6A 1.406(10) .
C1A C2A 1.408(10) .
C2A O2A 1.372(9) .
C2A C3A 1.385(10) .
C3A C4A 1.365(10) .
C4A C5A 1.387(11) .
C4A C17A 1.508(11) .
C5A C6A 1.397(10) .
C6A C7A 1.506(10) .
C7A N1A 1.472(10) .
C8A C9A 1.383(12) .
C8A N1A 1.507(10) .
C9A N2A 1.475(10) .
C10A C11A 1.494(10) .
C10A N2A 1.507(9) .
C11A C12A 1.387(10) .
C11A C16A 1.409(10) .
C12A C13A 1.370(10) .
C13A C14A 1.382(11) .
C13A C18A 1.527(11) .
C14A C15A 1.366(10) .
C15A O4A 1.377(8) .
C15A C16A 1.399(10) .
C16A O3A 1.349(8) .
C21A O2A 1.416(9) .
C31A N1A 1.494(10) .
C32A N2A 1.463(10) .
C41A O4A 1.422(8) .
O1M C1M 1.364(10) .
O2B Cl1B 1.379(7) .
O3B Cl1B 1.419(7) .
O4B Cl1B 1.405(7) .
O5B Cl1B 1.365(8) .
